data_4300261
loop_
_publ_author_name
'Prabhakar, Maddela'
'Zacharias, Panthapally S.'
'Das, Samar K.'

_publ_section_title
;
 Self-Assembly of a Fluorescent Chiral Zinc(II) Complex That Leads to
 Supramolecular Helices
;
_journal_coden_ASTM INOCAJ
_journal_issue 8
_journal_name_full 'Inorganic Chemistry'
_journal_page_first 2585
_journal_page_last 2587
_journal_paper_doi 10.1021/ic048236h
_journal_volume 44
_journal_year 2005
_chemical_formula_sum 'C25 H26 Cl2 N2 O Zn'
_chemical_formula_weight 506.75
_space_group_IT_number 19
_symmetry_cell_setting orthorhombic
_symmetry_space_group_name_Hall 'P 2ac 2ab'
_symmetry_space_group_name_H-M 'P 21 21 21'
_cell_angle_alpha 90.00
_cell_angle_beta 90.00
_cell_angle_gamma 90.00
_cell_formula_units_Z 4
_cell_length_a 9.614(2)
_cell_length_b 13.825(3)
_cell_length_c 18.667(3)
_cell_measurement_temperature 293(2)
_cell_volume 2481.1(8)
_diffrn_ambient_temperature 293(2)
_exptl_crystal_density_diffrn 1.357
_cod_duplicate_entry 4300780
_cod_database_code 4300261

loop_
_symmetry_equiv_pos_as_xyz
'x, y, z'
'-x+1/2, -y, z+1/2'
'-x, y+1/2, -z+1/2'
'x+1/2, -y+1/2, -z'

loop_
_atom_site_label
_atom_site_type_symbol
_atom_site_fract_x
_atom_site_fract_y
_atom_site_fract_z
_atom_site_U_iso_or_equiv
_atom_site_adp_type
_atom_site_occupancy
_atom_site_calc_flag
_atom_site_refinement_flags
_atom_site_disorder_assembly
_atom_site_disorder_group
Zn1 Zn 0.47869(5) 0.72456(3) 0.82126(3) 0.04870(15) Uani 1 d . . .
O1 O 0.4727(3) 0.7718(2) 0.92160(13) 0.0523(7) Uani 1 d . . .
Cl2 Cl 0.69650(16) 0.68605(11) 0.79515(11) 0.1013(6) Uani 1 d . . .
N2 N 0.5429(5) 0.7109(3) 1.0492(2) 0.0600(11) Uani 1 d . . .
N1 N 0.4362(4) 0.8585(3) 0.78163(17) 0.0445(8) Uani 1 d . . .
Cl1 Cl 0.33577(15) 0.60035(9) 0.80776(7) 0.0685(4) Uani 1 d . . .
C1 C 0.5248(5) 0.8556(3) 0.9377(2) 0.0448(9) Uani 1 d . . .
C2 C 0.5267(5) 0.9351(3) 0.8903(2) 0.0463(9) Uani 1 d . . .
C3 C 0.5823(5) 1.0224(3) 0.9126(3) 0.0578(12) Uani 1 d . . .
H3 H 0.5800 1.0740 0.8806 0.069 Uiso 1 calc R . .
C4 C 0.6411(6) 1.0381(3) 0.9795(3) 0.0646(14) Uani 1 d . . .
C5 C 0.6391(6) 0.9617(3) 1.0254(3) 0.0625(14) Uani 1 d . . .
H5 H 0.6766 0.9700 1.0709 0.075 Uiso 1 calc R . .
C6 C 0.5839(5) 0.8719(3) 1.0079(2) 0.0527(12) Uani 1 d . . .
C7 C 0.7029(9) 1.1339(4) 0.9995(3) 0.098(2) Uani 1 d . . .
H7A H 0.7395 1.1305 1.0473 0.147 Uiso 1 calc R . .
H7B H 0.6323 1.1829 0.9973 0.147 Uiso 1 calc R . .
H7C H 0.7764 1.1496 0.9667 0.147 Uiso 1 calc R . .
C8 C 0.4717(5) 0.9328(3) 0.8173(2) 0.0471(9) Uani 1 d . . .
H8 H 0.4616 0.9922 0.7945 0.057 Uiso 1 calc R . .
C9 C 0.5893(6) 0.7952(3) 1.0583(2) 0.0574(12) Uani 1 d . . .
H9 H 0.6310 0.8084 1.1022 0.069 Uiso 1 calc R . .
C10 C 0.3846(5) 0.8779(4) 0.7073(2) 0.0538(12) Uani 1 d . . .
H10 H 0.4062 0.9452 0.6951 0.065 Uiso 1 calc R . .
C11 C 0.4653(6) 0.8117(5) 0.6556(2) 0.0838(18) Uani 1 d . . .
H11A H 0.5632 0.8234 0.6606 0.126 Uiso 1 calc R . .
H11B H 0.4374 0.8251 0.6073 0.126 Uiso 1 calc R . .
H11C H 0.4456 0.7453 0.6668 0.126 Uiso 1 calc R . .
C12 C 0.2285(5) 0.8649(4) 0.7040(2) 0.0524(11) Uani 1 d . . .
C13 C 0.1446(6) 0.9451(4) 0.7059(2) 0.0645(14) Uani 1 d . . .
H13 H 0.1852 1.0060 0.7090 0.077 Uiso 1 calc R . .
C14 C 0.0009(7) 0.9378(6) 0.7035(3) 0.0877(18) Uani 1 d . . .
H14 H -0.0547 0.9928 0.7042 0.105 Uiso 1 calc R . .
C15 C -0.0563(7) 0.8485(8) 0.7000(4) 0.111(3) Uani 1 d . . .
H15 H -0.1527 0.8427 0.6991 0.133 Uiso 1 calc R . .
C16 C 0.0222(8) 0.7674(6) 0.6978(4) 0.117(3) Uani 1 d . . .
H16 H -0.0201 0.7071 0.6947 0.141 Uiso 1 calc R . .
C17 C 0.1668(6) 0.7747(5) 0.7002(3) 0.0864(18) Uani 1 d . . .
H17 H 0.2214 0.7192 0.6993 0.104 Uiso 1 calc R . .
C18 C 0.5489(5) 0.6286(3) 1.0986(2) 0.0556(12) Uani 1 d . . .
H18 H 0.5919 0.6507 1.1433 0.067 Uiso 1 calc R . .
C19 C 0.3995(6) 0.5980(5) 1.1150(3) 0.0855(19) Uani 1 d . . .
H19A H 0.3493 0.6519 1.1346 0.128 Uiso 1 calc R . .
H19B H 0.4003 0.5460 1.1491 0.128 Uiso 1 calc R . .
H19C H 0.3551 0.5768 1.0717 0.128 Uiso 1 calc R . .
C20 C 0.6353(5) 0.5479(4) 1.0691(2) 0.0517(12) Uani 1 d . . .
C21 C 0.6967(6) 0.5505(4) 1.0019(3) 0.0693(15) Uani 1 d . . .
H21 H 0.6866 0.6050 0.9731 0.083 Uiso 1 calc R . .
C22 C 0.7724(8) 0.4731(6) 0.9777(3) 0.093(2) Uani 1 d . . .
H22 H 0.8142 0.4763 0.9328 0.112 Uiso 1 calc R . .
C23 C 0.7877(8) 0.3927(5) 1.0171(4) 0.096(2) Uani 1 d . . .
H23 H 0.8360 0.3399 0.9989 0.116 Uiso 1 calc R . .
C24 C 0.7311(8) 0.3889(4) 1.0851(4) 0.094(2) Uani 1 d . . .
H24 H 0.7436 0.3343 1.1134 0.113 Uiso 1 calc R . .
C25 C 0.6567(7) 0.4660(4) 1.1103(3) 0.0693(15) Uani 1 d . . .
H25 H 0.6196 0.4633 1.1563 0.083 Uiso 1 calc R . .
H2 H 0.513(6) 0.694(4) 1.015(3) 0.073(19) Uiso 1 d . . .

loop_
_atom_site_aniso_label
_atom_site_aniso_U_11
_atom_site_aniso_U_22
_atom_site_aniso_U_33
_atom_site_aniso_U_23
_atom_site_aniso_U_13
_atom_site_aniso_U_12
Zn1 0.0552(3) 0.0446(2) 0.0463(2) -0.0068(2) 0.0045(2) -0.0050(2)
O1 0.0696(19) 0.0484(15) 0.0390(13) -0.0013(13) -0.0093(14) -0.0068(19)
Cl2 0.0656(9) 0.0737(9) 0.1644(17) 0.0016(10) 0.0346(10) 0.0087(7)
N2 0.078(3) 0.059(3) 0.043(2) 0.005(2) -0.018(2) -0.003(3)
N1 0.047(2) 0.053(2) 0.0338(16) -0.0015(16) 0.0010(15) -0.0016(17)
Cl1 0.0794(9) 0.0610(7) 0.0651(8) -0.0095(6) 0.0146(7) -0.0263(6)
C1 0.051(2) 0.041(2) 0.042(2) -0.0075(17) -0.010(2) 0.005(2)
C2 0.049(2) 0.046(2) 0.044(2) -0.0063(18) -0.007(2) 0.004(2)
C3 0.073(3) 0.047(2) 0.053(3) 0.003(2) -0.015(3) 0.003(2)
C4 0.083(4) 0.049(3) 0.061(3) -0.007(2) -0.026(3) 0.000(3)
C5 0.076(4) 0.061(3) 0.051(3) -0.013(2) -0.025(3) 0.001(3)
C6 0.062(3) 0.053(3) 0.044(2) -0.008(2) -0.010(2) 0.006(2)
C7 0.152(7) 0.055(3) 0.086(4) -0.011(3) -0.045(5) -0.022(4)
C8 0.049(2) 0.049(2) 0.044(2) -0.001(2) 0.001(2) 0.000(2)
C9 0.070(3) 0.058(3) 0.044(2) -0.005(2) -0.011(2) -0.002(3)
C10 0.057(3) 0.066(3) 0.038(2) -0.002(2) -0.003(2) -0.007(2)
C11 0.085(4) 0.122(5) 0.044(2) -0.019(3) 0.002(3) 0.015(4)
C12 0.059(3) 0.061(3) 0.037(2) 0.001(2) -0.008(2) -0.009(3)
C13 0.068(4) 0.083(4) 0.043(3) 0.005(3) -0.003(2) -0.001(3)
C14 0.072(5) 0.129(5) 0.062(3) 0.019(4) 0.000(3) 0.019(4)
C15 0.070(5) 0.176(9) 0.086(5) 0.023(6) -0.015(4) -0.020(6)
C16 0.093(5) 0.121(6) 0.138(6) 0.001(6) -0.037(5) -0.044(5)
C17 0.080(4) 0.083(4) 0.096(4) -0.009(4) -0.027(3) -0.026(4)
C18 0.068(3) 0.059(3) 0.039(2) 0.008(2) -0.007(2) -0.004(3)
C19 0.068(4) 0.109(5) 0.080(4) 0.028(4) 0.007(3) 0.003(4)
C20 0.061(3) 0.059(3) 0.035(2) -0.004(2) -0.002(2) -0.012(3)
C21 0.077(4) 0.087(4) 0.043(3) 0.001(3) 0.000(3) -0.007(3)
C22 0.094(5) 0.125(6) 0.060(4) -0.027(4) 0.021(4) -0.018(5)
C23 0.099(5) 0.079(4) 0.111(5) -0.039(4) 0.018(5) -0.007(4)
C24 0.113(6) 0.059(3) 0.111(5) -0.003(4) 0.015(5) -0.007(4)
C25 0.094(4) 0.055(3) 0.059(3) 0.005(2) 0.016(3) -0.005(3)

loop_
_geom_bond_atom_site_label_1
_geom_bond_atom_site_label_2
_geom_bond_distance
_geom_bond_site_symmetry_2
_geom_bond_publ_flag
Zn1 O1 1.984(3) . ?
Zn1 N1 2.036(3) . ?
Zn1 Cl1 2.2137(13) . ?
Zn1 Cl2 2.2149(16) . ?
O1 C1 1.298(5) . ?
N2 C9 1.259(6) . ?
N2 C18 1.465(6) . ?
N1 C8 1.271(5) . ?
N1 C10 1.498(5) . ?
C1 C2 1.411(6) . ?
C1 C6 1.446(6) . ?
C2 C3 1.384(6) . ?
C2 C8 1.462(6) . ?
C3 C4 1.388(7) . ?
C4 C5 1.360(7) . ?
C4 C7 1.499(7) . ?
C5 C6 1.388(6) . ?
C6 C9 1.419(6) . ?
C10 C12 1.513(7) . ?
C10 C11 1.539(7) . ?
C12 C13 1.371(7) . ?
C12 C17 1.383(7) . ?
C13 C14 1.385(8) . ?
C14 C15 1.353(10) . ?
C15 C16 1.352(10) . ?
C16 C17 1.395(9) . ?
C18 C20 1.497(7) . ?
C18 C19 1.528(8) . ?
C20 C25 1.384(7) . ?
C20 C21 1.388(6) . ?
C21 C22 1.371(8) . ?
C22 C23 1.341(9) . ?
C23 C24 1.380(9) . ?
C24 C25 1.367(8) . ?
